data_9013491
loop_
_publ_author_name
'Hirose, T.'
'Kihara, K.'
'Okuno, M.'
'Fujinami, S.'
'Shinoda, K.'

_publ_section_title
;
 X-ray, DTA and Raman studies of monoclinic tridymite and its higher
 temperature orthorhombic modification with varying temperature.
 Note: T = 298 K
;
_journal_name_full 'Journal of Mineralogical and Petrological Sciences'
_journal_page_first 55
_journal_page_last 69
_journal_paper_doi 10.2465/jmps.100.55
_journal_volume 100
_journal_year 2005
_chemical_compound_source Synthetic
_chemical_formula_structural SiO2
_chemical_formula_sum 'O2 Si'
_chemical_name_mineral Tridymite
_space_group_IT_number 9
_symmetry_space_group_name_Hall 'A -2ya'
_symmetry_space_group_name_H-M 'A 1 a 1'
_cell_angle_alpha 90
_cell_angle_beta 117.69
_cell_angle_gamma 90
_cell_length_a 25.878
_cell_length_b 5.001
_cell_length_c 18.526
_cell_formula_units_Z 48
_cell_volume 2122.978
_database_code_amcsd 0013132
_diffrn_ambient_temperature 298
_exptl_crystal_density_diffrn 2.256
_cod_original_cell_volume 2122.977
_cod_original_formula_sum 'Si O2'
_cod_database_code 9013491

loop_
_space_group_symop_operation_xyz
x,y,z
x,1/2+y,1/2+z
1/2+x,-y,z
1/2+x,1/2-y,1/2+z

loop_
_atom_site_label
_atom_site_fract_x
_atom_site_fract_y
_atom_site_fract_z
Si1 -0.01790 0.69820 0.03140
Si2 0.01080 0.19790 -0.03930
Si3 0.14680 0.21120 0.04690
Si4 0.18120 0.71290 -0.01430
Si5 0.30910 0.70740 0.01110
Si6 0.34780 0.21060 -0.04520
Si7 0.04160 0.79630 0.21880
Si8 0.11580 0.29720 0.29890
Si9 0.20570 0.31010 0.23380
Si10 0.28320 0.80900 0.27030
Si11 0.36760 0.69950 0.20030
Si12 0.44250 0.19950 0.27040
O1 -0.08390 0.75100 0.01310
O2 -0.00110 0.89600 -0.02160
O3 -0.01290 0.39400 0.00740
O4 0.07810 0.24900 -0.01090
O5 0.18080 0.41300 0.01760
O6 0.16630 -0.08900 0.04190
O7 0.24370 0.77800 -0.00810
O8 0.31150 0.41000 -0.01820
O9 0.32870 -0.09100 -0.03830
O10 0.02400 0.74500 0.12580
O11 0.16030 0.26900 0.13800
O12 0.35180 0.73800 0.10710
O13 -0.01500 0.75000 0.23070
O14 0.06380 0.09800 0.24170
O15 0.09340 0.59700 0.27630
O16 0.17210 0.25100 0.28610
O17 0.22970 0.61300 0.25070
O18 0.25950 0.11100 0.26090
O19 0.30950 0.75700 0.20900
O20 0.38790 0.39800 0.22790
O21 0.41900 0.90100 0.25570
O22 0.13180 0.24200 0.39230
O23 0.33360 0.76600 0.36130
O24 0.47550 0.25200 0.36520

loop_
_cod_related_entry_id
_cod_related_entry_database
_cod_related_entry_code
1 AMCSD 0013132
